data_1536925
loop_
_publ_author_name
'Zanardi, S.'
'Brunelli, M.'
'Alberti, A.'
'Fornes, V.'
'Cruciani, G.'
'Corma, A.'

_publ_section_title
;
 Crystal Structure Determination of Zeolite Nu-6(2) and Its Layered
 Precursor Nu-6(1)
;
_journal_name_full 'Angew. Chem. Int. ed.'
_journal_page_first 4933
_journal_page_last 4937
_journal_volume 43
_journal_year 2004
_chemical_formula_sum 'C40 H32 N8 O52 Si24'
_chemical_name_systematic '(C10 H8 N2)4 (Si12 O26)2'
_space_group_IT_number 14
_symmetry_space_group_name_Hall '-P 2yab'
_symmetry_space_group_name_H-M 'P 1 21/a 1'
_cell_angle_alpha 90
_cell_angle_beta 103.7325
_cell_angle_gamma 90
_cell_formula_units_Z 1
_cell_length_a 27.7287
_cell_length_b 4.97311
_cell_length_c 13.93504
_cell_volume 1866.682
_citation_journal_id_ASTM ACIEF5
_cod_data_source_file Zanardi_ACIEF5_2004_1489.cif
_cod_data_source_block C40H32N8O52Si24
_cod_original_cell_volume 1866.683
_cod_original_sg_symbol_Hall '-P 2ybc (z,y,-x)'
_cod_database_code 1536925

loop_
_symmetry_equiv_pos_as_xyz
x,y,z
-x+1/2,y+1/2,-z
-x,-y,-z
x-1/2,-y-1/2,z

loop_
_atom_site_label
_atom_site_type_symbol
_atom_site_fract_x
_atom_site_fract_y
_atom_site_fract_z
_atom_site_occupancy
_atom_site_U_iso_or_equiv
O3 O-2 0.1754 0.387 0.3907 1 0.0
O13 O-2 0.4146 0.307 0.2437 1 0.0
C10 C+1 0.5641 0.363 -0.009 1 0.0
Si3 Si+4 0.2803 0.2893 0.0095 1 0.0
Si1 Si+4 0.3089 -0.1437 0.306 1 0.0
C9 C+1 0.5588 0.877 0.499 1 0.0
O12 O-2 0.2503 -0.173 0.2733 1 0.0
O7 O-2 0.1573 0.675 0.2223 1 0.0
N2 N-3 0.5516 0.033 0.8662 1 0.0
C2 C+1 0.5076 0.919 0.465 1 0.0
Si6 Si+4 0.21385 0.3032 0.4911 1 0.0
N1 N-3 0.5628 0.543 0.387 1 0.0
O5 O-2 0.3011 0.4176 -0.0806 1 0.0
O4 O-2 0.237 0.0015 0.4719 1 0.0
C5 C+1 0.4824 0.253 0.9027 1 0.0
C6 C+1 0.513 0.414 0.975 1 0.0
Si4 Si+4 0.3027 0.3794 -0.1987 1 0.0
O1 O-2 0.3254 0.345 0.1072 1 0.0
C7 C+1 0.5843 0.151 0.9474 1 0.0
C8 C+1 0.5001 0.069 0.8426 1 0.0
C3 C+1 0.5899 0.693 0.4668 1 0.0
O6 O-2 0.0924 0.322 0.254 1 0.0
C1 C+1 0.4876 0.733 0.39 1 0.0
O11 O-2 0.1842 0.1811 0.2278 1 0.0
O8 O-2 0.2709 -0.0369 -0.0093 1 0.0
O10 O-2 0.3195 -0.193 0.4263 1 0.0
Si2 Si+4 0.1525 0.3814 0.273 1 0.0
Si5 Si+4 0.35549 0.357 0.2238 1 0.0
O9 O-2 0.3259 0.1502 0.2789 1 0.0
O2 O-2 0.3436 0.6516 0.2633 1 0.0
C4 C+1 0.5119 0.547 0.3421 1 0.0
